data_7033576
loop_
_publ_author_name
'Arca, Massimiliano'
'Donamar\'ia, Roc\'io'
'Gimeno, M Concepci\'on'
'Lippolis, Vito'
'L\'opez-de-Luzuriaga, Jos\'e M'
'Manso, Elena'
'Monge, Miguel'
'Olmos, M. Elena'

_publ_section_title
;
 1,4-Bis(2'-pyridylethynyl)benzene as a ligand in heteronuclear
 gold-thallium complexes. Influence of the ancillary ligands on their
 optical properties.
;
_journal_issue 15
_journal_name_full 'Dalton transactions (Cambridge, England : 2003)'
_journal_page_first 6719
_journal_page_last 6730
_journal_paper_doi 10.1039/c4dt03413a
_journal_volume 44
_journal_year 2015
_chemical_formula_moiety 'C64 H24 Au2 F20 N4 Tl2'
_chemical_formula_sum 'C64 H24 Au2 F20 N4 Tl2'
_chemical_formula_weight 2031.545
_chemical_name_systematic
; 
 ? 
;
_space_group_IT_number 14
_symmetry_cell_setting monoclinic
_symmetry_Int_Tables_number 14
_symmetry_space_group_name_Hall '-P 2ybc'
_symmetry_space_group_name_H-M 'P 1 21/c 1'
_atom_sites_solution_hydrogens geom
_atom_sites_solution_primary direct
_atom_sites_solution_secondary difmap
_audit_creation_method SHELXL-97
_audit_update_record
;
2014-10-15 deposited with the CCDC.
2014-12-15 downloaded from the CCDC.
;
_cell_angle_alpha 90.00
_cell_angle_beta 115.883(4)
_cell_angle_gamma 90.00
_cell_formula_units_Z 2
_cell_length_a 11.7559(3)
_cell_length_b 20.7957(3)
_cell_length_c 12.7198(5)
_cell_measurement_reflns_used 14095
_cell_measurement_temperature 100(2)
_cell_measurement_theta_max 28.8362
_cell_measurement_theta_min 4.2953
_cell_volume 2797.70(17)
_computing_cell_refinement
;
CrysAlisPro, Agilent Technologies,
Version 1.171.36.21 (release 14-08-2012 CrysAlis171 .NET)
(compiled Sep 14 2012,17:21:16)
;
_computing_data_collection
;
CrysAlisPro, Agilent Technologies,
Version 1.171.36.21 (release 14-08-2012 CrysAlis171 .NET)
(compiled Sep 14 2012,17:21:16)
;
_computing_data_reduction
;
CrysAlisPro, Agilent Technologies,
Version 1.171.36.21 (release 14-08-2012 CrysAlis171 .NET)
(compiled Sep 14 2012,17:21:16)
;
_computing_molecular_graphics XP
_computing_publication_material XCIF
_computing_structure_refinement 'SHELXL-97 (Sheldrick, 1997)'
_computing_structure_solution 'SHELXS-97 (Sheldrick, 1990)'
_diffrn_ambient_temperature 100(2)
_diffrn_detector_area_resol_mean 16.0655
_diffrn_measured_fraction_theta_full 0.994
_diffrn_measured_fraction_theta_max 0.994
_diffrn_measurement_device_type 'Xcalibur, Sapphire3'
_diffrn_measurement_method '\w rotations'
_diffrn_radiation_monochromator graphite
_diffrn_radiation_source 'fine-focus sealed tube'
_diffrn_radiation_type MoK\a
_diffrn_radiation_wavelength 0.71073
_diffrn_reflns_av_R_equivalents 0.0471
_diffrn_reflns_av_sigmaI/netI 0.0273
_diffrn_reflns_limit_h_max 14
_diffrn_reflns_limit_h_min -14
_diffrn_reflns_limit_k_max 25
_diffrn_reflns_limit_k_min -25
_diffrn_reflns_limit_l_max 15
_diffrn_reflns_limit_l_min -15
_diffrn_reflns_number 26586
_diffrn_reflns_theta_full 25.50
_diffrn_reflns_theta_max 25.50
_diffrn_reflns_theta_min 4.30
_exptl_absorpt_coefficient_mu 11.085
_exptl_absorpt_correction_T_max 0.1473
_exptl_absorpt_correction_T_min 0.0897
_exptl_absorpt_correction_type multi-scan
_exptl_absorpt_process_details
;
CrysAlisPro, Agilent Technologies,
Version 1.171.36.21 (release 14-08-2012 CrysAlis171 .NET)
(compiled Sep 14 2012,17:21:16)
Empirical absorption correction using spherical harmonics,
 implemented in SCALE3 ABSPACK scaling algorithm.
;
_exptl_crystal_colour yellow
_exptl_crystal_density_diffrn 2.412
_exptl_crystal_density_method 'not measured'
_exptl_crystal_description prism
_exptl_crystal_F_000 1872
_exptl_crystal_size_max 0.42
_exptl_crystal_size_mid 0.34
_exptl_crystal_size_min 0.28
_refine_diff_density_max 2.391
_refine_diff_density_min -1.957
_refine_diff_density_rms 0.166
_refine_ls_extinction_method none
_refine_ls_goodness_of_fit_ref 1.098
_refine_ls_hydrogen_treatment riding
_refine_ls_matrix_type full
_refine_ls_number_parameters 415
_refine_ls_number_reflns 5180
_refine_ls_number_restraints 0
_refine_ls_restrained_S_all 1.098
_refine_ls_R_factor_all 0.0312
_refine_ls_R_factor_gt 0.0288
_refine_ls_shift/su_max 0.001
_refine_ls_shift/su_mean 0.000
_refine_ls_structure_factor_coef Fsqd
_refine_ls_weighting_details 'calc w=1/[\s^2^(Fo^2^)+(0.0428P)^2^+4.9240P] where P=(Fo^2^+2Fc^2^)/3'
_refine_ls_weighting_scheme calc
_refine_ls_wR_factor_gt 0.0730
_refine_ls_wR_factor_ref 0.0748
_reflns_number_gt 4853
_reflns_number_total 5180
_reflns_threshold_expression >2sigma(I)
_cod_data_source_file c4dt03413a2.cif
_cod_data_source_block c346
_cod_depositor_comments
;
The following automatic conversions were performed:

'_symmetry_cell_setting' value 'Monoclinic' changed to 'monoclinic'
according to
/usr/data/users/saulius/crontab/automatic-downloads/rss-feeds/RSC/lib/dictionaries/cif_core.dic
dictionary named 'cif_core.dic' version 2.4.2 from 2011-04-26.

Automatic conversion script
Id: cif_fix_values 2935 2014-11-11 08:27:57Z andrius 

 Adding full bibliography for 7033575--7033576.cif.

The following automatic conversions were performed:

'_exptl_absorpt_correction_type' value 'multi-scans' was replaced
with the value 'multi-scan' as specified in the replacement file
'src/cod-tools/trunk/data/replacement-values/replacement_values.lst'.

Automatic conversion script
Id: cif_fix_values 5376 2017-05-30 11:51:03Z andrius 
;
_cod_original_cell_volume 2797.70(14)
_cod_original_sg_symbol_H-M P2(1)/c
_cod_database_code 7033576

loop_
_symmetry_equiv_pos_as_xyz
'x, y, z'
'-x, y+1/2, -z+1/2'
'-x, -y, -z'
'x, -y-1/2, z-1/2'

loop_
_atom_site_label
_atom_site_type_symbol
_atom_site_fract_x
_atom_site_fract_y
_atom_site_fract_z
_atom_site_U_iso_or_equiv
_atom_site_adp_type
_atom_site_occupancy
_atom_site_symmetry_multiplicity
_atom_site_calc_flag
_atom_site_refinement_flags
Au1 Au 0.287185(18) 0.193084(9) 0.305722(17) 0.01982(8) Uani 1 1 d .
Tl1 Tl 0.184620(18) 0.180503(10) 0.047775(17) 0.02156(8) Uani 1 1 d .
C1 C 0.3782(5) 0.1063(2) 0.3316(4) 0.0204(11) Uani 1 1 d .
C2 C 0.3120(5) 0.0491(3) 0.3057(5) 0.0255(12) Uani 1 1 d .
C3 C 0.3688(5) -0.0105(3) 0.3246(5) 0.0262(12) Uani 1 1 d .
C4 C 0.4972(5) -0.0145(3) 0.3666(5) 0.0267(12) Uani 1 1 d .
C5 C 0.5675(5) 0.0413(3) 0.3924(5) 0.0252(12) Uani 1 1 d .
C6 C 0.5070(5) 0.0994(2) 0.3746(5) 0.0234(11) Uani 1 1 d .
F1 F 0.1839(3) 0.04987(15) 0.2590(3) 0.0323(7) Uani 1 1 d .
F2 F 0.2989(3) -0.06451(15) 0.3007(3) 0.0358(8) Uani 1 1 d .
F3 F 0.5550(3) -0.07166(15) 0.3843(3) 0.0346(8) Uani 1 1 d .
F4 F 0.6946(3) 0.03751(16) 0.4356(3) 0.0363(8) Uani 1 1 d .
F5 F 0.5821(3) 0.15284(15) 0.4024(3) 0.0311(7) Uani 1 1 d .
C11 C 0.1932(5) 0.2786(2) 0.2811(4) 0.0212(11) Uani 1 1 d .
C12 C 0.2490(5) 0.3373(3) 0.2857(5) 0.0230(11) Uani 1 1 d .
C13 C 0.1854(5) 0.3952(3) 0.2636(5) 0.0261(12) Uani 1 1 d .
C14 C 0.0598(5) 0.3954(3) 0.2363(5) 0.0260(12) Uani 1 1 d .
C15 C -0.0015(5) 0.3378(3) 0.2311(5) 0.0238(11) Uani 1 1 d .
C16 C 0.0653(5) 0.2821(3) 0.2523(4) 0.0224(11) Uani 1 1 d .
F6 F 0.3745(3) 0.33943(15) 0.3091(3) 0.0315(7) Uani 1 1 d .
F7 F 0.2460(3) 0.45078(15) 0.2662(3) 0.0345(8) Uani 1 1 d .
F8 F -0.0050(3) 0.45127(15) 0.2117(3) 0.0343(8) Uani 1 1 d .
F9 F -0.1265(3) 0.33866(16) 0.2004(3) 0.0339(8) Uani 1 1 d .
F10 F -0.0012(3) 0.22702(14) 0.2428(3) 0.0243(7) Uani 1 1 d .
N1 N 0.0909(4) 0.3048(2) -0.0058(4) 0.0202(9) Uani 1 1 d .
N2 N 0.4222(4) 0.2080(2) 0.0923(4) 0.0228(9) Uani 1 1 d .
C17 C 0.1452(5) 0.3604(2) -0.0137(5) 0.0222(11) Uani 1 1 d .
H17 H 0.2334 0.3603 0.0078 0.027 Uiso 1 1 calc R
C18 C 0.0799(5) 0.4175(3) -0.0515(5) 0.0269(12) Uani 1 1 d .
H18 H 0.1225 0.4556 -0.0556 0.032 Uiso 1 1 calc R
C19 C -0.0467(5) 0.4183(3) -0.0827(5) 0.0290(12) Uani 1 1 d .
H19 H -0.0937 0.4570 -0.1088 0.035 Uiso 1 1 calc R
C20 C -0.1061(5) 0.3620(3) -0.0759(5) 0.0257(12) Uani 1 1 d .
H20 H -0.1942 0.3614 -0.0971 0.031 Uiso 1 1 calc R
C21 C -0.0339(5) 0.3065(2) -0.0373(4) 0.0190(11) Uani 1 1 d .
C22 C -0.0928(5) 0.2468(3) -0.0322(5) 0.0231(11) Uani 1 1 d .
C23 C -0.1427(5) 0.1964(3) -0.0302(5) 0.0241(12) Uani 1 1 d .
C24 C -0.2014(5) 0.1363(3) -0.0310(5) 0.0236(11) Uani 1 1 d .
C25 C -0.3327(5) 0.1305(3) -0.0873(5) 0.0246(11) Uani 1 1 d .
H25 H -0.3833 0.1672 -0.1220 0.030 Uiso 1 1 calc R
C26 C -0.3893(5) 0.0720(3) -0.0929(5) 0.0239(11) Uani 1 1 d .
H26 H -0.4788 0.0686 -0.1320 0.029 Uiso 1 1 calc R
C27 C -0.3174(5) 0.0177(2) -0.0421(5) 0.0229(11) Uani 1 1 d .
C28 C -0.1294(5) 0.0820(3) 0.0231(5) 0.0323(13) Uani 1 1 d .
H28 H -0.0402 0.0858 0.0648 0.039 Uiso 1 1 calc R
C29 C -0.1853(5) 0.0235(3) 0.0170(5) 0.0320(13) Uani 1 1 d .
H29 H -0.1348 -0.0131 0.0528 0.038 Uiso 1 1 calc R
C30 C -0.3764(5) -0.0439(3) -0.0563(5) 0.0274(12) Uani 1 1 d .
C31 C 0.4786(5) 0.2652(3) 0.1156(5) 0.0273(12) Uani 1 1 d .
H31 H 0.4283 0.3022 0.1079 0.033 Uiso 1 1 calc R
C32 C 0.6072(5) 0.2734(3) 0.1507(5) 0.0278(12) Uani 1 1 d .
H32 H 0.6437 0.3152 0.1640 0.033 Uiso 1 1 calc R
C33 C 0.6807(5) 0.2194(3) 0.1656(5) 0.0296(13) Uani 1 1 d .
H33 H 0.7694 0.2231 0.1916 0.036 Uiso 1 1 calc R
C34 C 0.6235(5) 0.1597(3) 0.1424(5) 0.0262(12) Uani 1 1 d .
H34 H 0.6723 0.1218 0.1527 0.031 Uiso 1 1 calc R
C35 C 0.4951(5) 0.1561(3) 0.1040(5) 0.0228(11) Uani 1 1 d .
C36 C 0.4299(5) 0.0947(3) 0.0769(5) 0.0233(11) Uani 1 1 d .

loop_
_atom_site_aniso_label
_atom_site_aniso_U_11
_atom_site_aniso_U_22
_atom_site_aniso_U_33
_atom_site_aniso_U_23
_atom_site_aniso_U_13
_atom_site_aniso_U_12
Au1 0.02000(12) 0.01439(12) 0.02633(13) 0.00141(7) 0.01130(10) 0.00319(7)
Tl1 0.01824(12) 0.01637(12) 0.02843(13) -0.00080(7) 0.00866(9) -0.00042(7)
C1 0.027(3) 0.013(3) 0.026(3) 0.003(2) 0.016(2) 0.000(2)
C2 0.024(3) 0.023(3) 0.035(3) 0.003(2) 0.017(2) 0.002(2)
C3 0.034(3) 0.017(3) 0.034(3) 0.000(2) 0.020(3) 0.000(2)
C4 0.034(3) 0.016(3) 0.032(3) 0.006(2) 0.016(3) 0.007(2)
C5 0.022(3) 0.026(3) 0.029(3) 0.003(2) 0.013(2) 0.005(2)
C6 0.028(3) 0.016(3) 0.029(3) 0.003(2) 0.015(2) 0.004(2)
F1 0.0216(16) 0.0273(18) 0.050(2) -0.0009(15) 0.0172(15) 0.0008(13)
F2 0.041(2) 0.0156(17) 0.059(2) -0.0006(14) 0.0289(18) -0.0039(14)
F3 0.041(2) 0.0179(17) 0.047(2) 0.0050(15) 0.0211(17) 0.0121(14)
F4 0.0224(17) 0.033(2) 0.050(2) 0.0052(16) 0.0131(15) 0.0108(14)
F5 0.0236(16) 0.0200(17) 0.051(2) -0.0006(15) 0.0171(15) -0.0022(13)
C11 0.024(3) 0.015(3) 0.026(3) 0.005(2) 0.011(2) -0.002(2)
C12 0.015(3) 0.025(3) 0.026(3) 0.001(2) 0.006(2) 0.003(2)
C13 0.031(3) 0.015(3) 0.034(3) 0.000(2) 0.015(2) -0.006(2)
C14 0.029(3) 0.016(3) 0.030(3) 0.007(2) 0.010(2) 0.012(2)
C15 0.020(3) 0.023(3) 0.028(3) -0.002(2) 0.010(2) 0.002(2)
C16 0.026(3) 0.018(3) 0.021(3) 0.005(2) 0.009(2) 0.001(2)
F6 0.0212(16) 0.0218(17) 0.053(2) 0.0018(15) 0.0180(15) -0.0018(13)
F7 0.0385(19) 0.0131(16) 0.054(2) -0.0015(15) 0.0225(16) -0.0040(14)
F8 0.0343(19) 0.0180(17) 0.049(2) 0.0047(15) 0.0161(16) 0.0101(14)
F9 0.0192(16) 0.0311(19) 0.050(2) 0.0028(15) 0.0137(15) 0.0058(14)
F10 0.0223(16) 0.0187(16) 0.0315(16) 0.0006(13) 0.0114(13) -0.0028(12)
N1 0.022(2) 0.013(2) 0.024(2) -0.0019(17) 0.0094(19) -0.0027(17)
N2 0.021(2) 0.018(2) 0.030(2) -0.0008(19) 0.012(2) -0.0025(18)
C17 0.019(3) 0.017(3) 0.031(3) -0.001(2) 0.011(2) -0.004(2)
C18 0.032(3) 0.017(3) 0.030(3) -0.001(2) 0.012(2) -0.006(2)
C19 0.031(3) 0.013(3) 0.042(3) 0.004(2) 0.015(3) 0.004(2)
C20 0.025(3) 0.018(3) 0.032(3) 0.001(2) 0.011(2) 0.000(2)
C21 0.020(3) 0.018(3) 0.019(3) -0.0049(19) 0.008(2) -0.005(2)
C22 0.020(3) 0.016(3) 0.032(3) 0.001(2) 0.010(2) 0.001(2)
C23 0.020(3) 0.021(3) 0.030(3) 0.003(2) 0.009(2) 0.003(2)
C24 0.024(3) 0.019(3) 0.029(3) 0.002(2) 0.012(2) -0.002(2)
C25 0.026(3) 0.018(3) 0.032(3) 0.002(2) 0.014(2) 0.001(2)
C26 0.019(3) 0.024(3) 0.029(3) -0.002(2) 0.011(2) -0.003(2)
C27 0.024(3) 0.016(3) 0.032(3) -0.001(2) 0.015(2) -0.006(2)
C28 0.021(3) 0.025(3) 0.046(4) 0.007(3) 0.010(3) -0.001(2)
C29 0.029(3) 0.019(3) 0.043(3) 0.010(2) 0.011(3) 0.002(2)
C30 0.024(3) 0.025(3) 0.034(3) 0.003(2) 0.014(2) 0.001(2)
C31 0.030(3) 0.017(3) 0.035(3) -0.001(2) 0.014(2) -0.001(2)
C32 0.030(3) 0.015(3) 0.036(3) -0.008(2) 0.013(3) -0.010(2)
C33 0.021(3) 0.031(3) 0.038(3) -0.007(3) 0.013(2) -0.007(2)
C34 0.028(3) 0.017(3) 0.034(3) -0.003(2) 0.015(2) 0.002(2)
C35 0.026(3) 0.015(3) 0.026(3) -0.001(2) 0.010(2) -0.001(2)
C36 0.021(3) 0.019(3) 0.032(3) 0.003(2) 0.013(2) 0.004(2)

loop_
_atom_type_symbol
_atom_type_description
_atom_type_scat_dispersion_real
_atom_type_scat_dispersion_imag
_atom_type_scat_source
C C 0.0033 0.0016 'International Tables Vol C Tables 4.2.6.8 and 6.1.1.4'
H H 0.0000 0.0000 'International Tables Vol C Tables 4.2.6.8 and 6.1.1.4'
N N 0.0061 0.0033 'International Tables Vol C Tables 4.2.6.8 and 6.1.1.4'
F F 0.0171 0.0103 'International Tables Vol C Tables 4.2.6.8 and 6.1.1.4'
Au Au -2.0133 8.8022 'International Tables Vol C Tables 4.2.6.8 and 6.1.1.4'
Tl Tl -2.8358 9.6688 'International Tables Vol C Tables 4.2.6.8 and 6.1.1.4'

loop_
_geom_angle_atom_site_label_1
_geom_angle_atom_site_label_2
_geom_angle_atom_site_label_3
_geom_angle
_geom_angle_site_symmetry_1
C11 Au1 C1 178.6(2) .
C11 Au1 Tl1 88.63(14) .
C1 Au1 Tl1 91.80(14) .
N2 Tl1 N1 96.87(13) .
N2 Tl1 Au1 82.17(10) .
N1 Tl1 Au1 96.62(9) .
C6 C1 C2 114.5(5) .
C6 C1 Au1 124.2(4) .
C2 C1 Au1 121.3(4) .
F1 C2 C3 116.5(5) .
F1 C2 C1 119.8(5) .
C3 C2 C1 123.6(5) .
F2 C3 C4 120.0(5) .
F2 C3 C2 120.7(5) .
C4 C3 C2 119.4(5) .
F3 C4 C3 120.8(5) .
F3 C4 C5 120.0(5) .
C3 C4 C5 119.2(5) .
F4 C5 C6 121.4(5) .
F4 C5 C4 119.3(5) .
C6 C5 C4 119.3(5) .
F5 C6 C5 116.4(5) .
F5 C6 C1 119.6(4) .
C5 C6 C1 124.0(5) .
C12 C11 C16 114.0(5) .
C12 C11 Au1 123.4(4) .
C16 C11 Au1 122.6(4) .
F6 C12 C11 119.1(5) .
F6 C12 C13 116.7(5) .
C11 C12 C13 124.1(5) .
F7 C13 C14 120.4(5) .
F7 C13 C12 120.6(5) .
C14 C13 C12 118.9(5) .
F8 C14 C13 120.1(5) .
F8 C14 C15 120.3(5) .
C13 C14 C15 119.6(5) .
F9 C15 C16 122.2(5) .
F9 C15 C14 118.8(5) .
C16 C15 C14 119.0(5) .
C15 C16 F10 116.1(5) .
C15 C16 C11 124.4(5) .
F10 C16 C11 119.6(5) .
C21 N1 C17 116.7(4) .
C21 N1 Tl1 111.2(3) .
C17 N1 Tl1 131.9(3) .
C31 N2 C35 117.4(5) .
C31 N2 Tl1 127.9(4) .
C35 N2 Tl1 114.2(3) .
N1 C17 C18 123.7(5) .
C19 C18 C17 118.8(5) .
C18 C19 C20 119.2(5) .
C19 C20 C21 118.5(5) .
N1 C21 C20 123.1(5) .
N1 C21 C22 116.7(5) .
C20 C21 C22 120.1(5) .
C23 C22 C21 178.7(6) .
C22 C23 C24 178.3(6) .
C25 C24 C28 118.6(5) .
C25 C24 C23 120.2(5) .
C28 C24 C23 121.2(5) .
C26 C25 C24 120.3(5) .
C25 C26 C27 120.9(5) .
C26 C27 C29 119.0(5) .
C26 C27 C30 120.4(5) .
C29 C27 C30 120.5(5) .
C29 C28 C24 121.2(5) .
C28 C29 C27 119.9(5) .
C36 C30 C27 175.1(6) 3
N2 C31 C32 123.3(5) .
C33 C32 C31 118.2(5) .
C32 C33 C34 119.0(5) .
C35 C34 C33 119.0(5) .
N2 C35 C34 123.0(5) .
N2 C35 C36 115.7(5) .
C34 C35 C36 121.3(5) .
C30 C36 C35 179.0(6) 3

loop_
_geom_bond_atom_site_label_1
_geom_bond_atom_site_label_2
_geom_bond_distance
_geom_bond_site_symmetry_2
Au1 C11 2.044(5) .
Au1 C1 2.050(5) .
Au1 Tl1 2.9721(3) .
Tl1 N2 2.658(4) .
Tl1 N1 2.777(4) .
C1 C6 1.374(7) .
C1 C2 1.380(7) .
C2 F1 1.356(6) .
C2 C3 1.379(8) .
C3 F2 1.345(6) .
C3 C4 1.366(8) .
C4 F3 1.340(6) .
C4 C5 1.378(8) .
C5 F4 1.351(6) .
C5 C6 1.370(7) .
C6 F5 1.366(6) .
C11 C12 1.374(7) .
C11 C16 1.386(7) .
C12 F6 1.373(6) .
C12 C13 1.381(7) .
C13 F7 1.349(6) .
C13 C14 1.362(8) .
C14 F8 1.349(6) .
C14 C15 1.385(8) .
C15 F9 1.346(6) .
C15 C16 1.358(7) .
C16 F10 1.363(6) .
N1 C21 1.342(7) .
N1 C17 1.344(6) .
N2 C31 1.331(7) .
N2 C35 1.346(7) .
C17 C18 1.382(7) .
C18 C19 1.363(8) .
C19 C20 1.385(7) .
C20 C21 1.389(7) .
C21 C22 1.436(7) .
C22 C23 1.206(8) .
C23 C24 1.427(7) .
C24 C25 1.395(7) .
C24 C28 1.399(8) .
C25 C26 1.374(7) .
C26 C27 1.389(7) .
C27 C29 1.404(8) .
C27 C30 1.429(7) .
C28 C29 1.368(8) .
C30 C36 1.200(8) 3
C31 C32 1.388(8) .
C32 C33 1.379(8) .
C33 C34 1.380(8) .
C34 C35 1.370(8) .
C35 C36 1.450(7) .
C36 C30 1.200(8) 3
